data_2002431
loop_
_publ_author_name
'Halle, G'
'Mueller-Buschbaum, Hk'

_publ_section_title
;
Untersuchungen an Zn(1-x) M(x) Ta2 O6 (M = Mg und Ni) mit einer
Verfeinerung der Kristallstruktur von Mg Ta2 O6
;
_journal_name_full 'Journal of the Less-Common Metals'
_journal_page_first 263
_journal_page_last 268
_journal_paper_doi 10.1016/0022-5088(88)90184-1
_journal_volume 142
_journal_year 1988
_chemical_formula_structural 'Zn0.7 Mg0.3 Ta2 O6'
_chemical_formula_sum 'Mg0.3 O6 Ta2 Zn0.7'
_chemical_name_systematic 'Zinc magnesium tantalum oxide (.7/.3/2/6)'
_space_group_IT_number 136
_symmetry_cell_setting tetragonal
_symmetry_Int_Tables_number 136
_symmetry_space_group_name_Hall '-P 4n 2n'
_symmetry_space_group_name_H-M 'P 42/m n m'
_cell_angle_alpha 90
_cell_angle_beta 90
_cell_angle_gamma 90
_cell_formula_units_Z 2
_cell_length_a 4.7350(4)
_cell_length_b 4.7350(4)
_cell_length_c 9.2152(12)
_cell_volume 206.6
_refine_ls_R_factor_all 0.053
_cod_original_formula_sum 'Mg.3 O6 Ta2 Zn.7'
_cod_database_code 2002431

loop_
_symmetry_equiv_pos_as_xyz
x,y,z
-x,-y,z
1/2+x,1/2-y,1/2+z
1/2-x,1/2+y,1/2+z
-x,-y,-z
x,y,-z
1/2-x,1/2+y,1/2-z
1/2+x,1/2-y,1/2-z
y,x,z
-y,-x,z
1/2-y,1/2+x,1/2+z
1/2+y,1/2-x,1/2+z
-y,-x,-z
y,x,-z
1/2+y,1/2-x,1/2-z
1/2-y,1/2+x,1/2-z

loop_
_atom_site_label
_atom_site_type_symbol
_atom_site_symmetry_multiplicity
_atom_site_Wyckoff_symbol
_atom_site_fract_x
_atom_site_fract_y
_atom_site_fract_z
_atom_site_occupancy
_atom_site_attached_hydrogens
_atom_site_calc_flag
Zn1 Zn2+ 2 a 0. 0. 0. 0.7 0 d
Mg1 Mg2+ 2 a 0. 0. 0. 0.3 0 d
Ta1 Ta5+ 4 e 0. 0. 0.3320(2) 1. 0 d
O1 O2- 4 f 0.312(7) 0.312(7) 0. 1. 0 d
O2 O2- 8 j 0.298(5) 0.298(5) 0.323(3) 1. 0 d

loop_
_atom_type_symbol
_atom_type_oxidation_number
Zn2+ 2.000
Mg2+ 2.000
Ta5+ 5.000
O2- -2.000
